data_7125025
loop_
_publ_author_name
'Langley, Stuart K.'
'Wielechowski, Daniel P.'
'Moubaraki, Boujemaa'
'Murray, Keith S.'

_publ_section_title
;
 Enhancing the magnetic blocking temperature and magnetic coercivity of
 {CrLn} single-molecule magnets via bridging ligand modification.
;
_journal_issue 73
_journal_name_full 'Chemical communications (Cambridge, England)'
_journal_page_first 10976
_journal_page_last 10979
_journal_paper_doi 10.1039/c6cc06152d
_journal_volume 52
_journal_year 2016
_chemical_formula_sum 'C40 H37.2 Cl4 Cr2 Dy2 F8 N4 O20.6'
_chemical_formula_weight 1626.33
_space_group_IT_number 2
_space_group_name_Hall '-P 1'
_space_group_name_H-M_alt 'P -1'
_symmetry_cell_setting triclinic
_symmetry_space_group_name_H-M 'P -1'
_atom_sites_solution_hydrogens geom
_atom_sites_solution_primary direct
_atom_sites_solution_secondary difmap
_audit_creation_method SHELXL-97
_audit_update_record
;
2016-07-23 deposited with the CCDC.
2016-08-10 downloaded from the CCDC.
;
_cell_angle_alpha 67.56(3)
_cell_angle_beta 77.95(3)
_cell_angle_gamma 87.25(3)
_cell_formula_units_Z 1
_cell_length_a 9.5430(19)
_cell_length_b 11.414(2)
_cell_length_c 13.306(3)
_cell_measurement_reflns_used 16519
_cell_measurement_temperature 100(2)
_cell_measurement_theta_max 25.00
_cell_measurement_theta_min 1.93
_cell_volume 1309.3(6)
_computing_cell_refinement 'XDS (Kabsch, 1993)'
_computing_data_collection 'Blu-Ice (McPhillips et al, 2002)'
_computing_data_reduction 'XDS (Kabsch, 1993)'
_computing_molecular_graphics X-SEED
_computing_publication_material 'XCIF V6.12 (BrukerAXS, 2001).'
_computing_structure_refinement 'SHELXL-97 (Sheldrick, 1997)'
_computing_structure_solution 'SHELXS-97 (Sheldrick, 1990)'
_diffrn_ambient_temperature 100(2)
_diffrn_measured_fraction_theta_full 0.916
_diffrn_measured_fraction_theta_max 0.916
_diffrn_measurement_device_type synchrotron
_diffrn_measurement_method 'scans in phi'
_diffrn_radiation_monochromator 'double crystal'
_diffrn_radiation_source '3BM1 dipole'
_diffrn_radiation_type synchrotron
_diffrn_radiation_wavelength 0.71079
_diffrn_reflns_av_R_equivalents 0.0318
_diffrn_reflns_av_sigmaI/netI 0.0290
_diffrn_reflns_limit_h_max 11
_diffrn_reflns_limit_h_min -11
_diffrn_reflns_limit_k_max 13
_diffrn_reflns_limit_k_min -13
_diffrn_reflns_limit_l_max 15
_diffrn_reflns_limit_l_min -15
_diffrn_reflns_number 16519
_diffrn_reflns_theta_full 25.00
_diffrn_reflns_theta_max 25.00
_diffrn_reflns_theta_min 1.93
_exptl_absorpt_coefficient_mu 3.538
_exptl_absorpt_correction_T_max 0.592
_exptl_absorpt_correction_T_min 0.324
_exptl_absorpt_correction_type multi-scan
_exptl_absorpt_process_details SADABS
_exptl_crystal_colour Purple
_exptl_crystal_density_diffrn 2.062
_exptl_crystal_density_method 'not measured'
_exptl_crystal_description Plate
_exptl_crystal_F_000 789
_exptl_crystal_size_max 0.2
_exptl_crystal_size_mid 0.1
_exptl_crystal_size_min 0.05
_refine_diff_density_max 0.919
_refine_diff_density_min -1.435
_refine_diff_density_rms 0.127
_refine_ls_extinction_method none
_refine_ls_goodness_of_fit_ref 1.068
_refine_ls_hydrogen_treatment mixed
_refine_ls_matrix_type full
_refine_ls_number_parameters 383
_refine_ls_number_reflns 4234
_refine_ls_number_restraints 0
_refine_ls_restrained_S_all 1.068
_refine_ls_R_factor_all 0.0321
_refine_ls_R_factor_gt 0.0310
_refine_ls_shift/su_max 0.002
_refine_ls_shift/su_mean 0.000
_refine_ls_structure_factor_coef Fsqd
_refine_ls_weighting_details 'calc w=1/[\s^2^(Fo^2^)+(0.0545P)^2^+2.5434P] where P=(Fo^2^+2Fc^2^)/3'
_refine_ls_weighting_scheme calc
_refine_ls_wR_factor_gt 0.0818
_refine_ls_wR_factor_ref 0.0826
_reflns_number_gt 4040
_reflns_number_total 4234
_reflns_threshold_expression >2sigma(I)
_cod_data_source_file c6cc06152d2.cif
_cod_data_source_block p-1
_cod_depositor_comments
;
The following automatic conversions were performed:

data item '_symmetry_cell_setting' value 'Triclinic' was changed to
'triclinic' in accordance with the
/home/saulius/struct/COD-crude-data/automatic-downloads/DataCite-retrospective/RSC/depositions/lib/dictionaries/cif_core.dic
dictionary named 'cif_core.dic' version 2.4.2 last updated on
2011-04-26.

Automatic conversion script
Id: cif_fix_values 6909 2019-04-08 15:41:33Z antanas 
;
_cod_original_cell_volume 1309.2(5)
_cod_original_sg_symbol_H-M P-1
_cod_original_formula_sum 'C40 H37.20 Cl4 Cr2 Dy2 F8 N4 O20.60'
_cod_database_code 7125025

loop_
_symmetry_equiv_pos_as_xyz
'x, y, z'
'-x, -y, -z'

loop_
_atom_site_label
_atom_site_type_symbol
_atom_site_fract_x
_atom_site_fract_y
_atom_site_fract_z
_atom_site_U_iso_or_equiv
_atom_site_adp_type
_atom_site_occupancy
_atom_site_symmetry_multiplicity
_atom_site_calc_flag
_atom_site_refinement_flags
_atom_site_disorder_assembly
_atom_site_disorder_group
Dy1 Dy 0.615106(19) 0.607356(16) 0.549353(15) 0.01778(9) Uani 1 1 d . . .
Cr1 Cr 0.56853(7) 0.29776(6) 0.64809(6) 0.01776(16) Uani 1 1 d . . .
Cl1 Cl 0.11439(12) 0.00399(11) 0.61237(10) 0.0299(2) Uani 1 1 d . . .
Cl2 Cl 0.35232(14) 0.23487(14) 1.01474(11) 0.0402(3) Uani 1 1 d . . .
F1 F -0.0329(4) -0.2685(3) 1.0165(3) 0.0495(8) Uani 1 1 d . . .
F2 F 0.1277(4) -0.1326(4) 1.0778(3) 0.0597(10) Uani 1 1 d . A .
F3 F 0.6776(3) 0.3089(3) 1.2389(2) 0.0386(7) Uani 1 1 d . . .
F4 F 0.8476(4) 0.4742(4) 1.0588(3) 0.0509(9) Uani 1 1 d . A .
O1 O 0.4361(3) 0.4374(3) 0.6056(2) 0.0208(6) Uani 1 1 d . . .
O1S O 0.2152(13) 0.4036(13) 0.7727(10) 0.041(4) Uani 0.299(10) 1 d P A 2
H9 H 0.2774 0.4018 0.7179 0.049 Uiso 0.30 1 d P A 2
O2 O 0.2576(3) 0.2291(3) 0.6138(3) 0.0242(6) Uani 1 1 d . . .
O3 O 0.4139(3) 0.1667(3) 0.7285(3) 0.0219(6) Uani 1 1 d . . .
O4 O 0.5661(3) 0.2727(3) 0.5112(2) 0.0212(6) Uani 1 1 d . . .
O5 O 0.7267(3) 0.4238(3) 0.5767(2) 0.0204(6) Uani 1 1 d . . .
O6 O 0.5711(3) 0.3061(3) 0.7943(2) 0.0211(6) Uani 1 1 d . . .
O7 O 0.5760(3) 0.5175(3) 0.7472(3) 0.0233(6) Uani 1 1 d . . .
O8 O 0.8291(3) 0.6573(3) 0.6009(3) 0.0270(7) Uani 1 1 d . . .
O9 O 0.6477(3) 0.7783(3) 0.6107(3) 0.0249(7) Uani 1 1 d . . .
O10 O 0.8333(5) 0.7965(4) 0.6762(4) 0.0519(11) Uani 1 1 d . . .
N1 N 0.7319(4) 0.1684(3) 0.6624(3) 0.0224(8) Uani 1 1 d . . .
N2 N 0.7728(4) 0.7468(4) 0.6292(3) 0.0289(9) Uani 1 1 d . A .
C1 C 0.3065(6) 0.4473(6) 0.6831(5) 0.0228(16) Uani 0.701(10) 1 d P A 1
H2A H 0.2220 0.4238 0.6629 0.034 Uiso 0.701(10) 1 calc PR A 1
H2B H 0.2990 0.5348 0.6794 0.034 Uiso 0.701(10) 1 calc PR A 1
H2C H 0.3118 0.3901 0.7588 0.034 Uiso 0.701(10) 1 calc PR A 1
C1S C 0.096(2) 0.474(3) 0.7339(17) 0.055(6) Uani 0.299(10) 1 d P A 2
H22A H 0.0063 0.4296 0.7813 0.082 Uiso 0.299(10) 1 calc PR A 2
H22B H 0.0997 0.4832 0.6572 0.082 Uiso 0.299(10) 1 calc PR A 2
H22C H 0.1002 0.5586 0.7368 0.082 Uiso 0.299(10) 1 calc PR A 2
C2 C 0.2983(5) 0.1557(4) 0.6984(4) 0.0220(9) Uani 1 1 d . A .
C3 C 0.2058(5) 0.0417(4) 0.7789(4) 0.0245(9) Uani 1 1 d . . .
C4 C 0.1202(5) -0.0308(4) 0.7503(4) 0.0245(9) Uani 1 1 d . A .
C5 C 0.0400(5) -0.1353(4) 0.8276(4) 0.0298(10) Uani 1 1 d . . .
H21 H -0.0169 -0.1838 0.8058 0.036 Uiso 1 1 calc R A .
C6 C 0.0445(5) -0.1677(5) 0.9375(5) 0.0348(11) Uani 1 1 d . A .
C7 C 0.1277(6) -0.0979(5) 0.9690(5) 0.0385(12) Uani 1 1 d . . .
C8 C 0.2098(5) 0.0056(5) 0.8911(4) 0.0328(11) Uani 1 1 d . A .
H4 H 0.2687 0.0520 0.9134 0.039 Uiso 1 1 calc R . .
C9 C 0.6187(5) 0.1516(5) 0.5188(4) 0.0272(10) Uani 1 1 d . A .
H8A H 0.6375 0.1460 0.4447 0.033 Uiso 1 1 calc R . .
H8B H 0.5470 0.0841 0.5700 0.033 Uiso 1 1 calc R . .
C10 C 0.7551(5) 0.1351(5) 0.5616(4) 0.0304(10) Uani 1 1 d . A .
H20A H 0.7846 0.0462 0.5810 0.037 Uiso 1 1 calc R . .
H20B H 0.8325 0.1907 0.5033 0.037 Uiso 1 1 calc R . .
C11 C 0.8584(5) 0.2419(4) 0.6627(4) 0.0284(10) Uani 1 1 d . A .
H17A H 0.8489 0.2469 0.7364 0.034 Uiso 1 1 calc R . .
H17B H 0.9478 0.1982 0.6479 0.034 Uiso 1 1 calc R . .
C12 C 0.8651(5) 0.3732(5) 0.5748(4) 0.0304(10) Uani 1 1 d . A .
H9A H 0.9299 0.4286 0.5879 0.036 Uiso 1 1 calc R . .
H9B H 0.9043 0.3702 0.5008 0.036 Uiso 1 1 calc R . .
C13 C 0.7008(5) 0.0532(4) 0.7637(4) 0.0271(9) Uani 1 1 d . A .
H12A H 0.7872 0.0032 0.7712 0.041 Uiso 1 1 calc R . .
H12B H 0.6238 0.0028 0.7592 0.041 Uiso 1 1 calc R . .
H12C H 0.6708 0.0766 0.8284 0.041 Uiso 1 1 calc R . .
C14 C 0.5774(5) 0.4062(4) 0.8144(4) 0.0227(9) Uani 1 1 d . A .
C15 C 0.5959(5) 0.3830(4) 0.9299(4) 0.0228(9) Uani 1 1 d . . .
C16 C 0.5069(5) 0.3013(4) 1.0248(4) 0.0250(9) Uani 1 1 d . A .
C17 C 0.5309(5) 0.2756(4) 1.1300(4) 0.0296(10) Uani 1 1 d . . .
H19 H 0.4684 0.2197 1.1943 0.036 Uiso 1 1 calc R A .
C18 C 0.6484(5) 0.3339(5) 1.1381(4) 0.0300(10) Uani 1 1 d . A .
C19 C 0.7355(5) 0.4184(5) 1.0460(4) 0.0327(11) Uani 1 1 d . . .
C20 C 0.7101(5) 0.4451(5) 0.9414(4) 0.0293(10) Uani 1 1 d . A .
H16 H 0.7699 0.5050 0.8779 0.035 Uiso 1 1 calc R . .

loop_
_atom_site_aniso_label
_atom_site_aniso_U_11
_atom_site_aniso_U_22
_atom_site_aniso_U_33
_atom_site_aniso_U_23
_atom_site_aniso_U_13
_atom_site_aniso_U_12
Dy1 0.02707(13) 0.01556(13) 0.01293(15) -0.00557(10) -0.00786(8) -0.00235(8)
Cr1 0.0268(3) 0.0160(3) 0.0129(4) -0.0060(3) -0.0077(3) -0.0020(3)
Cl1 0.0383(6) 0.0325(6) 0.0261(7) -0.0167(5) -0.0101(4) -0.0030(5)
Cl2 0.0414(6) 0.0532(8) 0.0242(7) -0.0114(6) -0.0048(5) -0.0207(6)
F1 0.0497(18) 0.0400(17) 0.040(2) 0.0114(16) -0.0152(15) -0.0220(14)
F2 0.066(2) 0.076(2) 0.0192(19) 0.0099(18) -0.0173(15) -0.0352(19)
F3 0.0592(18) 0.0444(17) 0.0213(16) -0.0160(15) -0.0213(13) 0.0044(14)
F4 0.0568(19) 0.067(2) 0.040(2) -0.0251(18) -0.0191(15) -0.0204(17)
O1 0.0286(15) 0.0209(14) 0.0169(17) -0.0098(14) -0.0078(12) 0.0008(12)
O1S 0.040(7) 0.061(9) 0.026(8) -0.023(7) -0.003(5) 0.008(6)
O2 0.0327(16) 0.0214(15) 0.0174(18) -0.0040(14) -0.0078(12) -0.0063(12)
O3 0.0293(15) 0.0198(14) 0.0193(17) -0.0063(14) -0.0125(12) -0.0027(12)
O4 0.0326(15) 0.0176(14) 0.0166(17) -0.0074(13) -0.0096(12) 0.0009(12)
O5 0.0267(14) 0.0192(14) 0.0177(17) -0.0076(13) -0.0077(12) -0.0014(11)
O6 0.0309(15) 0.0183(14) 0.0164(17) -0.0076(14) -0.0070(12) -0.0032(12)
O7 0.0354(16) 0.0202(15) 0.0170(17) -0.0085(14) -0.0077(12) -0.0025(12)
O8 0.0298(16) 0.0281(16) 0.0274(19) -0.0118(15) -0.0120(13) -0.0026(13)
O9 0.0379(17) 0.0198(14) 0.0209(18) -0.0100(14) -0.0095(13) -0.0017(12)
O10 0.066(3) 0.046(2) 0.060(3) -0.027(2) -0.033(2) -0.008(2)
N1 0.0319(19) 0.0195(17) 0.020(2) -0.0090(17) -0.0115(15) -0.0003(14)
N2 0.044(2) 0.0240(19) 0.023(2) -0.0093(18) -0.0132(17) -0.0048(16)
C1 0.030(3) 0.022(3) 0.018(4) -0.008(3) -0.006(2) -0.003(2)
C1S 0.037(10) 0.090(17) 0.026(12) -0.008(12) -0.012(8) 0.000(10)
C2 0.032(2) 0.020(2) 0.017(3) -0.010(2) -0.0079(17) -0.0009(17)
C3 0.030(2) 0.023(2) 0.021(3) -0.007(2) -0.0098(17) -0.0015(17)
C4 0.032(2) 0.024(2) 0.020(3) -0.008(2) -0.0107(18) 0.0026(17)
C5 0.031(2) 0.023(2) 0.037(3) -0.008(2) -0.015(2) -0.0033(18)
C6 0.036(2) 0.028(2) 0.032(3) 0.002(2) -0.013(2) -0.008(2)
C7 0.044(3) 0.042(3) 0.021(3) 0.003(3) -0.015(2) -0.011(2)
C8 0.036(2) 0.035(3) 0.024(3) -0.005(2) -0.009(2) -0.012(2)
C9 0.041(2) 0.026(2) 0.023(3) -0.015(2) -0.0163(19) 0.0076(18)
C10 0.043(3) 0.032(2) 0.026(3) -0.017(2) -0.017(2) 0.012(2)
C11 0.031(2) 0.028(2) 0.031(3) -0.013(2) -0.0130(19) -0.0001(18)
C12 0.027(2) 0.028(2) 0.037(3) -0.012(2) -0.0071(19) 0.0004(18)
C13 0.035(2) 0.019(2) 0.024(3) -0.002(2) -0.0118(19) 0.0004(17)
C14 0.028(2) 0.025(2) 0.021(3) -0.013(2) -0.0073(17) -0.0020(17)
C15 0.033(2) 0.022(2) 0.017(2) -0.009(2) -0.0088(17) 0.0002(17)
C16 0.032(2) 0.027(2) 0.020(3) -0.011(2) -0.0089(17) -0.0038(18)
C17 0.042(3) 0.027(2) 0.021(3) -0.009(2) -0.0069(19) -0.0010(19)
C18 0.044(3) 0.031(2) 0.023(3) -0.014(2) -0.018(2) 0.006(2)
C19 0.042(3) 0.035(3) 0.028(3) -0.014(2) -0.014(2) -0.005(2)
C20 0.038(2) 0.028(2) 0.023(3) -0.010(2) -0.0071(19) -0.0068(19)

loop_
_atom_type_symbol
_atom_type_description
_atom_type_scat_dispersion_real
_atom_type_scat_dispersion_imag
_atom_type_scat_source
C C 0.0033 0.0016 'International Tables Vol C Tables 4.2.6.8 and 6.1.1.4'
H H 0.0000 0.0000 'International Tables Vol C Tables 4.2.6.8 and 6.1.1.4'
N N 0.0061 0.0033 'International Tables Vol C Tables 4.2.6.8 and 6.1.1.4'
O O 0.0106 0.0060 'International Tables Vol C Tables 4.2.6.8 and 6.1.1.4'
Cr Cr 0.3209 0.6236 'International Tables Vol C Tables 4.2.6.8 and 6.1.1.4'
Dy Dy -0.1892 4.4098 'International Tables Vol C Tables 4.2.6.8 and 6.1.1.4'
Cl Cl 0.1484 0.1585 'International Tables Vol C Tables 4.2.6.8 and 6.1.1.4'
F F 0.0171 0.0103 'International Tables Vol C Tables 4.2.6.8 and 6.1.1.4'

loop_
_geom_angle_atom_site_label_1
_geom_angle_atom_site_label_2
_geom_angle_atom_site_label_3
_geom_angle
_geom_angle_site_symmetry_1
_geom_angle_site_symmetry_3
O5 Dy1 O4 147.46(10) . 2_666
O5 Dy1 O7 79.17(11) . .
O4 Dy1 O7 112.16(11) 2_666 .
O5 Dy1 O2 110.00(11) . 2_666
O4 Dy1 O2 79.22(11) 2_666 2_666
O7 Dy1 O2 144.15(10) . 2_666
O5 Dy1 O1 71.18(10) . .
O4 Dy1 O1 82.11(10) 2_666 .
O7 Dy1 O1 75.27(10) . .
O2 Dy1 O1 140.53(10) 2_666 .
O5 Dy1 O9 130.75(10) . .
O4 Dy1 O9 81.44(10) 2_666 .
O7 Dy1 O9 72.70(10) . .
O2 Dy1 O9 75.88(10) 2_666 .
O1 Dy1 O9 134.84(10) . .
O5 Dy1 O8 80.61(10) . .
O4 Dy1 O8 131.47(10) 2_666 .
O7 Dy1 O8 72.81(11) . .
O2 Dy1 O8 74.70(11) 2_666 .
O1 Dy1 O8 140.60(10) . .
O9 Dy1 O8 52.97(10) . .
O5 Dy1 O1 80.50(10) . 2_666
O4 Dy1 O1 71.71(10) 2_666 2_666
O7 Dy1 O1 140.42(10) . 2_666
O2 Dy1 O1 75.06(10) 2_666 2_666
O1 Dy1 O1 66.12(12) . 2_666
O9 Dy1 O1 143.42(10) . 2_666
O8 Dy1 O1 135.94(10) . 2_666
O5 Dy1 N2 105.38(11) . .
O4 Dy1 N2 107.15(11) 2_666 .
O7 Dy1 N2 69.06(11) . .
O2 Dy1 N2 75.11(11) 2_666 .
O1 Dy1 N2 144.06(11) . .
O9 Dy1 N2 26.52(11) . .
O8 Dy1 N2 26.54(11) . .
O1 Dy1 N2 149.78(11) 2_666 .
O5 Dy1 Cr1 116.96(8) . 2_666
O4 Dy1 Cr1 35.66(7) 2_666 2_666
O7 Dy1 Cr1 139.65(8) . 2_666
O2 Dy1 Cr1 68.52(8) 2_666 2_666
O1 Dy1 Cr1 76.04(8) . 2_666
O9 Dy1 Cr1 110.63(8) . 2_666
O8 Dy1 Cr1 142.78(8) . 2_666
O1 Dy1 Cr1 36.81(7) 2_666 2_666
N2 Dy1 Cr1 131.11(8) . 2_666
O5 Dy1 Cr1 35.48(8) . .
O4 Dy1 Cr1 118.32(8) 2_666 .
O7 Dy1 Cr1 68.08(7) . .
O2 Dy1 Cr1 138.15(8) 2_666 .
O1 Dy1 Cr1 36.62(7) . .
O9 Dy1 Cr1 140.39(8) . .
O8 Dy1 Cr1 108.34(8) . .
O1 Dy1 Cr1 75.66(7) 2_666 .
N2 Dy1 Cr1 126.09(9) . .
Cr1 Dy1 Cr1 102.77(3) 2_666 .
O4 Cr1 O5 93.09(13) . .
O4 Cr1 O1 89.16(12) . .
O5 Cr1 O1 87.98(12) . .
O4 Cr1 O3 89.76(13) . .
O5 Cr1 O3 176.47(13) . .
O1 Cr1 O3 94.15(13) . .
O4 Cr1 O6 174.74(12) . .
O5 Cr1 O6 90.35(12) . .
O1 Cr1 O6 94.94(12) . .
O3 Cr1 O6 86.66(12) . .
O4 Cr1 N1 83.93(13) . .
O5 Cr1 N1 83.80(13) . .
O1 Cr1 N1 168.94(14) . .
O3 Cr1 N1 94.44(14) . .
O6 Cr1 N1 92.50(13) . .
O4 Cr1 Dy1 42.00(8) . 2_666
O5 Cr1 Dy1 98.54(9) . 2_666
O1 Cr1 Dy1 48.19(8) . 2_666
O3 Cr1 Dy1 84.97(9) . 2_666
O6 Cr1 Dy1 141.20(9) . 2_666
N1 Cr1 Dy1 125.87(10) . 2_666
O4 Cr1 Dy1 100.02(9) . .
O5 Cr1 Dy1 41.74(9) . .
O1 Cr1 Dy1 47.49(9) . .
O3 Cr1 Dy1 139.63(9) . .
O6 Cr1 Dy1 85.19(9) . .
N1 Cr1 Dy1 125.35(11) . .
Dy1 Cr1 Dy1 77.23(3) 2_666 .
C1 O1 Cr1 122.1(3) . .
C1 O1 Dy1 114.5(3) . .
Cr1 O1 Dy1 95.88(11) . .
C1 O1 Dy1 113.2(3) . 2_666
Cr1 O1 Dy1 95.00(11) . 2_666
Dy1 O1 Dy1 113.88(12) . 2_666
C2 O2 Dy1 130.8(3) . 2_666
C2 O3 Cr1 127.4(3) . .
C9 O4 Cr1 110.1(3) . .
C9 O4 Dy1 137.2(2) . 2_666
Cr1 O4 Dy1 102.34(12) . 2_666
C12 O5 Cr1 114.8(3) . .
C12 O5 Dy1 141.5(3) . .
Cr1 O5 Dy1 102.78(12) . .
C14 O6 Cr1 126.7(3) . .
C14 O7 Dy1 132.0(3) . .
N2 O8 Dy1 94.8(2) . .
N2 O9 Dy1 94.9(2) . .
C13 N1 C10 110.2(3) . .
C13 N1 C11 110.6(3) . .
C10 N1 C11 111.8(4) . .
C13 N1 Cr1 113.8(3) . .
C10 N1 Cr1 106.9(3) . .
C11 N1 Cr1 103.5(3) . .
O10 N2 O9 121.4(4) . .
O10 N2 O8 121.6(4) . .
O9 N2 O8 116.9(3) . .
O10 N2 Dy1 172.2(4) . .
O9 N2 Dy1 58.56(18) . .
O8 N2 Dy1 58.67(19) . .
O2 C2 O3 126.7(4) . .
O2 C2 C3 120.1(4) . .
O3 C2 C3 113.2(4) . .
C4 C3 C8 118.1(4) . .
C4 C3 C2 125.5(4) . .
C8 C3 C2 116.5(4) . .
C5 C4 C3 122.7(4) . .
C5 C4 Cl1 116.3(3) . .
C3 C4 Cl1 120.9(4) . .
C6 C5 C4 118.1(4) . .
F1 C6 C5 120.4(4) . .
F1 C6 C7 118.7(5) . .
C5 C6 C7 120.9(5) . .
F2 C7 C6 118.8(5) . .
F2 C7 C8 120.3(4) . .
C6 C7 C8 120.9(5) . .
C7 C8 C3 119.4(4) . .
O4 C9 C10 107.9(3) . .
N1 C10 C9 109.6(4) . .
C12 C11 N1 109.5(4) . .
O5 C12 C11 110.3(4) . .
O7 C14 O6 126.4(4) . .
O7 C14 C15 118.9(4) . .
O6 C14 C15 114.7(4) . .
C16 C15 C20 118.7(4) . .
C16 C15 C14 123.2(4) . .
C20 C15 C14 118.1(4) . .
C15 C16 C17 122.2(4) . .
C15 C16 Cl2 120.0(3) . .
C17 C16 Cl2 117.6(4) . .
C18 C17 C16 117.6(4) . .
F3 C18 C19 119.1(4) . .
F3 C18 C17 119.4(5) . .
C19 C18 C17 121.5(4) . .
F4 C19 C18 119.0(4) . .
F4 C19 C20 120.2(5) . .
C18 C19 C20 120.7(4) . .
C19 C20 C15 119.2(4) . .

loop_
_geom_bond_atom_site_label_1
_geom_bond_atom_site_label_2
_geom_bond_distance
_geom_bond_site_symmetry_2
Dy1 O5 2.241(3) .
Dy1 O4 2.242(3) 2_666
Dy1 O7 2.384(3) .
Dy1 O2 2.387(3) 2_666
Dy1 O1 2.432(3) .
Dy1 O9 2.439(3) .
Dy1 O8 2.442(3) .
Dy1 O1 2.449(3) 2_666
Dy1 N2 2.849(4) .
Dy1 Cr1 3.2732(12) 2_666
Dy1 Cr1 3.2823(12) .
Cr1 O4 1.953(3) .
Cr1 O5 1.954(3) .
Cr1 O1 1.968(3) .
Cr1 O3 1.972(3) .
Cr1 O6 1.989(3) .
Cr1 N1 2.082(4) .
Cr1 Dy1 3.2731(12) 2_666
Cl1 C4 1.736(5) .
Cl2 C16 1.742(4) .
F1 C6 1.345(6) .
F2 C7 1.347(6) .
F3 C18 1.347(5) .
F4 C19 1.343(6) .
O1 C1 1.466(7) .
O1 Dy1 2.449(3) 2_666
O1S C1S 1.43(2) .
O2 C2 1.245(5) .
O2 Dy1 2.387(3) 2_666
O3 C2 1.276(5) .
O4 C9 1.422(5) .
O4 Dy1 2.242(3) 2_666
O5 C12 1.416(5) .
O6 C14 1.276(5) .
O7 C14 1.245(6) .
O8 N2 1.277(5) .
O9 N2 1.277(5) .
O10 N2 1.225(5) .
N1 C13 1.466(6) .
N1 C10 1.500(5) .
N1 C11 1.504(5) .
C2 C3 1.507(6) .
C3 C4 1.390(6) .
C3 C8 1.397(7) .
C4 C5 1.374(7) .
C5 C6 1.374(7) .
C6 C7 1.376(7) .
C7 C8 1.379(7) .
C9 C10 1.503(6) .
C11 C12 1.502(7) .
C14 C15 1.504(6) .
C15 C16 1.383(7) .
C15 C20 1.393(6) .
C16 C17 1.383(6) .
C17 C18 1.375(7) .
C18 C19 1.368(8) .
C19 C20 1.378(7) .
